data_7250498
loop_
_publ_author_name
'Stati, Dumitru'
'van Leusen, Jan'
'Kravtsov, Victor Ch.'
'Chumakov, Yurii'
'K\"ogerler, Paul'
'Baca, Svetlana G.'

_publ_section_title
;
 Variations of heterometallic cores and magnetic properties in
 Co(iii)--Y/Ln isobutyrate clusters with N-butyldiethanolamine: from
 tetranuclear to octanuclear clusters
;
_journal_issue 23
_journal_name_full 'RSC Advances'
_journal_page_first 18209
_journal_page_last 18223
_journal_paper_doi 10.1039/D5RA02513C
_journal_volume 15
_journal_year 2025
_chemical_formula_sum 'C36 H70 Co2 Er2 N6 O20'
_chemical_formula_weight 1359.36
_space_group_crystal_system monoclinic
_space_group_IT_number 14
_space_group_name_Hall '-P 2yn'
_space_group_name_H-M_alt 'P 1 21/n 1'
_atom_sites_solution_hydrogens mixed
_audit_creation_method SHELXL-2016/6
_audit_update_record
;
2023-01-31 deposited with the CCDC.	2025-05-20 downloaded from the CCDC.
;
_cell_angle_alpha 90
_cell_angle_beta 100.451(2)
_cell_angle_gamma 90
_cell_formula_units_Z 2
_cell_length_a 14.8137(4)
_cell_length_b 9.4719(3)
_cell_length_c 19.6397(5)
_cell_measurement_reflns_used 3323
_cell_measurement_temperature 293(2)
_cell_measurement_theta_max 29.0790
_cell_measurement_theta_min 3.4740
_cell_volume 2710.01(13)
_computing_cell_refinement
; 
CrysAlisPro, Agilent Technologies,
Version 1.171.37.35 (release 13-08-2014 CrysAlis171 .NET)
(compiled Aug 13 2014,18:06:01) 
;
_computing_data_collection
; 
CrysAlisPro, Agilent Technologies,
Version 1.171.37.35 (release 13-08-2014 CrysAlis171 .NET)
(compiled Aug 13 2014,18:06:01) 
;
_computing_data_reduction
; 
CrysAlisPro, Agilent Technologies,
Version 1.171.37.35 (release 13-08-2014 CrysAlis171 .NET)
(compiled Aug 13 2014,18:06:01) 
;
_computing_structure_refinement 'SHELXL-2016/6 (Sheldrick, 2016)'
_computing_structure_solution 'SHELXL-2016/6 (Sheldrick, 2016)'
_diffrn_ambient_temperature 293(2)
_diffrn_detector_area_resol_mean 15.9914
_diffrn_measured_fraction_theta_full 0.996
_diffrn_measured_fraction_theta_max 0.996
_diffrn_measurement_device_type 'Xcalibur, Eos'
_diffrn_measurement_method '\w scans'
_diffrn_radiation_type MoK\a
_diffrn_radiation_wavelength 0.71073
_diffrn_reflns_av_R_equivalents 0.0377
_diffrn_reflns_av_unetI/netI 0.0595
_diffrn_reflns_Laue_measured_fraction_full 0.996
_diffrn_reflns_Laue_measured_fraction_max 0.996
_diffrn_reflns_limit_h_max 17
_diffrn_reflns_limit_h_min -17
_diffrn_reflns_limit_k_max 11
_diffrn_reflns_limit_k_min -11
_diffrn_reflns_limit_l_max 23
_diffrn_reflns_limit_l_min -20
_diffrn_reflns_number 10454
_diffrn_reflns_point_group_measured_fraction_full 0.996
_diffrn_reflns_point_group_measured_fraction_max 0.996
_diffrn_reflns_theta_full 25.000
_diffrn_reflns_theta_max 25.000
_diffrn_reflns_theta_min 3.012
_diffrn_source 'Enhance (Mo) X-ray Source'
_exptl_absorpt_coefficient_mu 3.738
_exptl_absorpt_correction_T_max 1.00000
_exptl_absorpt_correction_T_min 0.47590
_exptl_absorpt_correction_type multi-scan
_exptl_absorpt_process_details
; 
CrysAlisPro, Agilent Technologies,
Version 1.171.37.35 (release 13-08-2014 CrysAlis171 .NET)
(compiled Aug 13 2014,18:06:01)
Empirical absorption correction using spherical harmonics,
 implemented in SCALE3 ABSPACK scaling algorithm. 
;
_exptl_crystal_colour violet
_exptl_crystal_density_diffrn 1.666
_exptl_crystal_description block
_exptl_crystal_F_000 1356
_exptl_crystal_size_max 0.400
_exptl_crystal_size_mid 0.200
_exptl_crystal_size_min 0.040
_refine_diff_density_max 0.740
_refine_diff_density_min -0.899
_refine_diff_density_rms 0.114
_refine_ls_extinction_method none
_refine_ls_goodness_of_fit_ref 1.023
_refine_ls_hydrogen_treatment constr
_refine_ls_matrix_type full
_refine_ls_number_parameters 341
_refine_ls_number_reflns 4742
_refine_ls_number_restraints 90
_refine_ls_restrained_S_all 1.024
_refine_ls_R_factor_all 0.0567
_refine_ls_R_factor_gt 0.0398
_refine_ls_shift/su_max 0.002
_refine_ls_shift/su_mean 0.000
_refine_ls_structure_factor_coef Fsqd
_refine_ls_weighting_details 'w=1/[\s^2^(Fo^2^)+(0.0363P)^2^] where P=(Fo^2^+2Fc^2^)/3'
_refine_ls_weighting_scheme calc
_refine_ls_wR_factor_gt 0.0817
_refine_ls_wR_factor_ref 0.0902
_reflns_Friedel_coverage 0.000
_reflns_number_gt 3715
_reflns_number_total 4742
_reflns_threshold_expression 'I > 2\s(I)'
_cod_data_source_file d5ra02513c2.cif
_cod_data_source_block V_5101_SD137
_cod_original_cell_volume 2710.00(13)
_cod_original_sg_symbol_H-M 'P 21/n'
_cod_database_code 7250498
_shelx_shelxl_version_number 2016/6
_shelx_space_group_comment
; 
The symmetry employed for this shelxl refinement is uniquely defined 
by the following loop, which should always be used as a source of 
symmetry information in preference to the above space-group names. 
They are only intended as comments. 
;
_shelx_estimated_absorpt_t_min 0.316
_shelx_estimated_absorpt_t_max 0.865
_exptl_absorpt_special_details sadabs

loop_
_space_group_symop_operation_xyz
'x, y, z'
'-x+1/2, y+1/2, -z+1/2'
'-x, -y, -z'
'x-1/2, -y-1/2, z-1/2'

loop_
_atom_site_label
_atom_site_type_symbol
_atom_site_fract_x
_atom_site_fract_y
_atom_site_fract_z
_atom_site_U_iso_or_equiv
_atom_site_adp_type
_atom_site_occupancy
_atom_site_site_symmetry_order
_atom_site_calc_flag
_atom_site_refinement_flags_posn
_atom_site_refinement_flags_adp
_atom_site_refinement_flags_occupancy
_atom_site_disorder_assembly
_atom_site_disorder_group
Er1 Er 0.52950(2) 0.36414(3) 0.07771(2) 0.03754(11) Uani 1 1 d . . . . .
Co1 Co 0.66002(5) 0.60407(8) 0.03062(4) 0.0346(2) Uani 1 1 d . . . . .
C1 C 0.7457(4) 0.3355(7) 0.0661(3) 0.0438(16) Uani 1 1 d . . . . .
C2 C 0.8351(4) 0.2535(7) 0.0807(4) 0.0536(18) Uani 1 1 d D . . . .
H2 H 0.825376 0.161517 0.057666 0.064 Uiso 0.59(3) 1 calc R U P A 1
H2' H 0.819570 0.152819 0.078108 0.064 Uiso 0.41(3) 1 calc R U P A 2
C3 C 0.9141(10) 0.327(2) 0.0558(13) 0.103(5) Uani 0.59(3) 1 d D U P A 1
H3A H 0.899408 0.339579 0.006526 0.154 Uiso 0.59(3) 1 calc R U P A 1
H3B H 0.924100 0.418002 0.077769 0.154 Uiso 0.59(3) 1 calc R U P A 1
H3C H 0.968655 0.271242 0.067450 0.154 Uiso 0.59(3) 1 calc R U P A 1
C4 C 0.8528(15) 0.230(3) 0.1578(6) 0.101(5) Uani 0.59(3) 1 d D U P A 1
H4A H 0.801025 0.183447 0.170816 0.152 Uiso 0.59(3) 1 calc R U P A 1
H4B H 0.906615 0.172943 0.170724 0.152 Uiso 0.59(3) 1 calc R U P A 1
H4C H 0.862060 0.319703 0.181043 0.152 Uiso 0.59(3) 1 calc R U P A 1
C3' C 0.8922(17) 0.284(4) 0.0253(14) 0.101(6) Uani 0.41(3) 1 d D U P A 2
H3'1 H 0.855922 0.265852 -0.019611 0.152 Uiso 0.41(3) 1 calc R U P A 2
H3'2 H 0.911481 0.380413 0.028246 0.152 Uiso 0.41(3) 1 calc R U P A 2
H3'3 H 0.945138 0.223214 0.032210 0.152 Uiso 0.41(3) 1 calc R U P A 2
C4' C 0.8915(19) 0.281(4) 0.1515(11) 0.103(5) Uani 0.41(3) 1 d D U P A 2
H4'1 H 0.855050 0.261802 0.186229 0.155 Uiso 0.41(3) 1 calc R U P A 2
H4'2 H 0.944438 0.220642 0.158695 0.155 Uiso 0.41(3) 1 calc R U P A 2
H4'3 H 0.910781 0.377841 0.154731 0.155 Uiso 0.41(3) 1 calc R U P A 2
C5 C 0.6776(4) 0.6429(6) -0.1111(3) 0.0479(16) Uani 1 1 d . . . . .
C6 C 0.7397(5) 0.6619(11) -0.1636(4) 0.089(3) Uani 1 1 d D . . . .
H6 H 0.705136 0.667059 -0.211109 0.107 Uiso 0.235(14) 1 calc R U P B 1
H6' H 0.719006 0.593574 -0.200667 0.107 Uiso 0.765(14) 1 calc R U P B 2
C7 C 0.806(3) 0.539(4) -0.154(3) 0.152(9) Uani 0.235(14) 1 d D U P B 1
H7A H 0.773375 0.452096 -0.164751 0.227 Uiso 0.235(14) 1 calc R U P B 1
H7B H 0.850614 0.550140 -0.183392 0.227 Uiso 0.235(14) 1 calc R U P B 1
H7C H 0.837530 0.535923 -0.106249 0.227 Uiso 0.235(14) 1 calc R U P B 1
C8 C 0.799(3) 0.788(4) -0.145(3) 0.151(7) Uani 0.235(14) 1 d D U P B 1
H8A H 0.838352 0.800660 -0.178119 0.227 Uiso 0.235(14) 1 calc R U P B 1
H8B H 0.760894 0.870389 -0.144677 0.227 Uiso 0.235(14) 1 calc R U P B 1
H8C H 0.835407 0.775252 -0.099676 0.227 Uiso 0.235(14) 1 calc R U P B 1
C7' C 0.8382(8) 0.629(2) -0.1368(9) 0.150(6) Uani 0.765(14) 1 d D U P B 2
H7'1 H 0.873177 0.643776 -0.172848 0.224 Uiso 0.765(14) 1 calc R U P B 2
H7'2 H 0.860917 0.690499 -0.098492 0.224 Uiso 0.765(14) 1 calc R U P B 2
H7'3 H 0.844076 0.532857 -0.121658 0.224 Uiso 0.765(14) 1 calc R U P B 2
C8' C 0.7207(10) 0.8067(16) -0.1956(8) 0.154(6) Uani 0.765(14) 1 d D U P B 2
H8'1 H 0.655824 0.817830 -0.211345 0.231 Uiso 0.765(14) 1 calc R U P B 2
H8'2 H 0.742232 0.877696 -0.161709 0.231 Uiso 0.765(14) 1 calc R U P B 2
H8'3 H 0.751888 0.816295 -0.234167 0.231 Uiso 0.765(14) 1 calc R U P B 2
C9 C 0.7090(4) 0.7466(7) 0.1564(3) 0.0590(19) Uani 1 1 d . . . . .
H9A H 0.661207 0.815397 0.159024 0.071 Uiso 1 1 calc R U . . .
H9B H 0.762111 0.770336 0.191093 0.071 Uiso 1 1 calc R U . . .
C10 C 0.6757(4) 0.6016(6) 0.1698(3) 0.0507(17) Uani 1 1 d . . . . .
H10A H 0.726684 0.535861 0.177972 0.061 Uiso 1 1 calc R U . . .
H10B H 0.646677 0.602445 0.210317 0.061 Uiso 1 1 calc R U . . .
C11 C 0.7025(4) 0.8837(6) 0.0488(4) 0.058(2) Uani 1 1 d . . . . .
H11A H 0.732208 0.893893 0.008916 0.069 Uiso 1 1 calc R U . . .
H11B H 0.719730 0.963835 0.079133 0.069 Uiso 1 1 calc R U . . .
C12 C 0.3993(4) 0.1182(6) -0.0256(4) 0.0548(19) Uani 1 1 d . . . . .
H12A H 0.416342 0.052634 0.012547 0.066 Uiso 1 1 calc R U . . .
H12B H 0.428924 0.088083 -0.063293 0.066 Uiso 1 1 calc R U . . .
C13 C 0.8348(3) 0.7271(7) 0.0899(4) 0.0563(18) Uani 1 1 d . . . . .
H13A H 0.845458 0.706090 0.043694 0.068 Uiso 1 1 calc R U . . .
H13B H 0.852867 0.644546 0.118380 0.068 Uiso 1 1 calc R U . . .
C14 C 0.8970(4) 0.8494(7) 0.1188(4) 0.060(2) Uani 1 1 d . . . . .
H14A H 0.886453 0.928886 0.087178 0.072 Uiso 1 1 calc R U . . .
H14B H 0.882716 0.878904 0.162903 0.072 Uiso 1 1 calc R U . . .
C15 C 0.9965(4) 0.8043(9) 0.1282(5) 0.089(3) Uani 1 1 d . . . . .
H15A H 1.007089 0.728601 0.161933 0.106 Uiso 1 1 calc R U . . .
H15B H 1.008662 0.767786 0.084614 0.106 Uiso 1 1 calc R U . . .
C16 C 1.0612(5) 0.9215(10) 0.1515(7) 0.149(5) Uani 1 1 d . . . . .
H16A H 1.057950 0.990114 0.115192 0.223 Uiso 1 1 calc R U . . .
H16B H 1.122587 0.884970 0.162783 0.223 Uiso 1 1 calc R U . . .
H16C H 1.045090 0.965264 0.191771 0.223 Uiso 1 1 calc R U . . .
O1 O 0.4250(2) 0.5307(4) 0.01950(18) 0.0362(9) Uani 1 1 d . . . . .
H1 H 0.384132 0.566836 0.038893 0.043 Uiso 1 1 d R U . . .
O2 O 0.6729(2) 0.2730(4) 0.0716(2) 0.0498(11) Uani 1 1 d . . . . .
O3 O 0.7538(2) 0.4648(4) 0.0525(2) 0.0403(10) Uani 1 1 d . . . . .
O4 O 0.4065(3) 0.3738(4) 0.1350(2) 0.0543(12) Uani 1 1 d . . . . .
O5 O 0.7151(2) 0.6443(4) -0.0483(2) 0.0441(10) Uani 1 1 d . . . . .
O6 O 0.6117(2) 0.5607(4) 0.11071(18) 0.0376(9) Uani 1 1 d . . . . .
O7 O 0.4293(2) 0.2545(4) -0.00430(19) 0.0390(10) Uani 1 1 d . . . . .
O8 O 0.5306(3) 0.1318(4) 0.1296(2) 0.0555(12) Uani 1 1 d . . . . .
O9 O 0.5964(3) 0.2980(5) 0.1967(2) 0.0556(12) Uani 1 1 d . . . . .
O10 O 0.5982(4) 0.0824(6) 0.2336(3) 0.098(2) Uani 1 1 d . . . . .
N1 N 0.7339(3) 0.7504(5) 0.0862(3) 0.0421(12) Uani 1 1 d . . . . .
N2 N 0.5761(4) 0.1682(6) 0.1882(3) 0.0584(16) Uani 1 1 d . . . . .
N3 N 0.3217(8) 0.8316(14) 0.0972(6) 0.142(7) Uani 0.5681 1 d G U P C 1
C17 C 0.3729(5) 0.7805(9) 0.1373(4) 0.194(7) Uani 0.5681 1 d G U P C 1
C18 C 0.4387(8) 0.7145(17) 0.1924(7) 0.101(6) Uani 0.5681 1 d G U P C 1
H18A H 0.444971 0.771319 0.233487 0.152 Uiso 0.5681 1 d G U P C 1
H18B H 0.497121 0.706682 0.178143 0.152 Uiso 0.5681 1 d G U P C 1
H18C H 0.417227 0.622192 0.201839 0.152 Uiso 0.5681 1 d G U P C 1
N3A N 0.4534(8) 0.8134(18) 0.1768(9) 0.142(7) Uani 0.4319 1 d G U P C 2
C17A C 0.3868(5) 0.7881(10) 0.1443(4) 0.194(7) Uani 0.4319 1 d G U P C 2
C18A C 0.2975(7) 0.7515(15) 0.1033(8) 0.083(7) Uani 0.4319 1 d G U P C 2
H18D H 0.279808 0.659272 0.116308 0.124 Uiso 0.4319 1 d G U P C 2
H18E H 0.301488 0.751576 0.055003 0.124 Uiso 0.4319 1 d G U P C 2
H18F H 0.252639 0.819402 0.111476 0.124 Uiso 0.4319 1 d G U P C 2

loop_
_atom_site_aniso_label
_atom_site_aniso_U_11
_atom_site_aniso_U_22
_atom_site_aniso_U_33
_atom_site_aniso_U_23
_atom_site_aniso_U_13
_atom_site_aniso_U_12
Er1 0.02876(16) 0.0448(2) 0.03655(17) -0.00138(13) -0.00066(11) -0.00602(12)
Co1 0.0251(4) 0.0380(5) 0.0387(5) -0.0049(4) 0.0006(3) -0.0040(3)
C1 0.033(3) 0.051(4) 0.045(4) -0.005(3) 0.002(3) 0.003(3)
C2 0.036(3) 0.040(4) 0.082(5) 0.004(4) 0.006(3) 0.006(3)
C3 0.047(7) 0.159(13) 0.102(9) 0.016(9) 0.012(7) 0.040(7)
C4 0.051(9) 0.155(14) 0.093(8) 0.019(8) -0.002(7) 0.037(9)
C3' 0.045(8) 0.162(14) 0.098(10) 0.011(10) 0.018(8) 0.046(8)
C4' 0.050(8) 0.158(13) 0.097(8) 0.018(8) 0.003(7) 0.039(8)
C5 0.041(4) 0.057(5) 0.049(4) -0.003(3) 0.016(3) -0.004(3)
C6 0.048(4) 0.156(9) 0.066(6) 0.013(6) 0.020(4) -0.015(5)
C7 0.129(11) 0.184(12) 0.150(11) 0.004(9) 0.047(8) -0.008(8)
C8 0.112(12) 0.215(14) 0.140(13) 0.036(12) 0.058(11) -0.039(11)
C7' 0.090(8) 0.228(13) 0.144(10) 0.016(10) 0.057(8) -0.013(8)
C8' 0.124(11) 0.211(13) 0.139(12) 0.055(11) 0.055(9) -0.054(10)
C9 0.047(4) 0.069(5) 0.057(5) -0.024(4) -0.003(3) -0.017(4)
C10 0.048(4) 0.061(5) 0.038(4) -0.010(3) -0.006(3) -0.011(3)
C11 0.050(4) 0.036(4) 0.078(5) -0.003(3) -0.014(4) -0.006(3)
C12 0.039(3) 0.036(4) 0.080(5) -0.014(3) -0.015(3) -0.002(3)
C13 0.028(3) 0.056(4) 0.081(5) -0.010(4) 0.001(3) -0.004(3)
C14 0.036(3) 0.063(5) 0.074(5) 0.003(4) -0.008(3) -0.009(3)
C15 0.043(4) 0.087(6) 0.129(8) -0.021(6) -0.004(4) -0.015(4)
C16 0.062(6) 0.134(9) 0.235(15) -0.015(9) -0.012(7) -0.034(6)
O1 0.0264(18) 0.041(2) 0.040(2) -0.0075(18) 0.0025(16) -0.0059(17)
O2 0.036(2) 0.044(3) 0.069(3) 0.002(2) 0.009(2) -0.003(2)
O3 0.0270(19) 0.039(2) 0.054(3) -0.002(2) 0.0036(17) 0.0000(18)
O4 0.036(2) 0.085(3) 0.041(3) 0.000(2) 0.0054(19) -0.008(2)
O5 0.033(2) 0.055(3) 0.045(3) -0.004(2) 0.0054(19) -0.0083(18)
O6 0.0311(19) 0.045(2) 0.033(2) -0.0022(19) -0.0028(16) -0.0075(18)
O7 0.031(2) 0.039(2) 0.044(2) -0.0065(19) -0.0035(17) -0.0011(18)
O8 0.061(3) 0.053(3) 0.047(3) 0.004(2) -0.007(2) -0.012(2)
O9 0.059(3) 0.055(3) 0.046(3) -0.002(2) -0.009(2) -0.003(2)
O10 0.131(5) 0.073(4) 0.074(4) 0.030(3) -0.026(4) -0.011(3)
N1 0.033(2) 0.036(3) 0.053(3) -0.006(2) -0.006(2) -0.004(2)
N2 0.058(4) 0.065(4) 0.048(4) 0.014(3) -0.002(3) 0.000(3)
N3 0.111(10) 0.173(14) 0.139(13) 0.000(11) 0.009(9) -0.085(10)
C17 0.208(15) 0.221(14) 0.172(15) -0.050(13) 0.082(12) 0.035(13)
C18 0.054(9) 0.124(15) 0.125(15) -0.023(13) 0.013(9) 0.024(9)
N3A 0.111(10) 0.173(14) 0.139(13) 0.000(11) 0.009(9) -0.085(10)
C17A 0.208(15) 0.221(14) 0.172(15) -0.050(13) 0.082(12) 0.035(13)
C18A 0.054(10) 0.117(18) 0.076(14) -0.044(13) 0.005(9) -0.031(11)

loop_
_atom_type_symbol
_atom_type_description
_atom_type_scat_dispersion_real
_atom_type_scat_dispersion_imag
_atom_type_scat_source
C C 0.0033 0.0016 'International Tables Vol C Tables 4.2.6.8 and 6.1.1.4'
H H 0.0000 0.0000 'International Tables Vol C Tables 4.2.6.8 and 6.1.1.4'
N N 0.0061 0.0033 'International Tables Vol C Tables 4.2.6.8 and 6.1.1.4'
O O 0.0106 0.0060 'International Tables Vol C Tables 4.2.6.8 and 6.1.1.4'
Co Co 0.3494 0.9721 'International Tables Vol C Tables 4.2.6.8 and 6.1.1.4'
Er Er -0.2586 4.9576 'International Tables Vol C Tables 4.2.6.8 and 6.1.1.4'

loop_
_geom_angle_atom_site_label_1
_geom_angle_atom_site_label_2
_geom_angle_atom_site_label_3
_geom_angle
_geom_angle_site_symmetry_1
_geom_angle_site_symmetry_3
_geom_angle_publ_flag
O7 Er1 O6 147.48(13) . . ?
O7 Er1 O4 83.69(14) . . ?
O6 Er1 O4 105.07(14) . . ?
O7 Er1 O2 106.55(13) . . ?
O6 Er1 O2 82.53(13) . . ?
O4 Er1 O2 148.38(15) . . ?
O7 Er1 O1 70.71(12) . . ?
O6 Er1 O1 81.93(12) . . ?
O4 Er1 O1 72.73(13) . . ?
O2 Er1 O1 138.82(13) . . ?
O7 Er1 O1 82.13(12) . 3_665 ?
O6 Er1 O1 70.43(12) . 3_665 ?
O4 Er1 O1 138.09(13) . 3_665 ?
O2 Er1 O1 73.51(13) . 3_665 ?
O1 Er1 O1 65.37(14) . 3_665 ?
O7 Er1 O8 80.45(13) . . ?
O6 Er1 O8 131.83(13) . . ?
O4 Er1 O8 77.11(15) . . ?
O2 Er1 O8 75.34(15) . . ?
O1 Er1 O8 139.96(13) . . ?
O1 Er1 O8 137.97(14) 3_665 . ?
O7 Er1 O9 131.98(15) . . ?
O6 Er1 O9 80.38(14) . . ?
O4 Er1 O9 76.33(14) . . ?
O2 Er1 O9 74.79(15) . . ?
O1 Er1 O9 138.68(14) . . ?
O1 Er1 O9 139.06(12) 3_665 . ?
O8 Er1 O9 52.84(14) . . ?
O7 Er1 N2 106.49(15) . . ?
O6 Er1 N2 106.01(15) . . ?
O4 Er1 N2 75.97(15) . . ?
O2 Er1 N2 72.44(16) . . ?
O1 Er1 N2 148.70(15) . . ?
O1 Er1 N2 145.93(14) 3_665 . ?
O8 Er1 N2 26.44(14) . . ?
O9 Er1 N2 26.43(14) . . ?
O7 Er1 Co1 35.05(9) . 3_665 ?
O6 Er1 Co1 118.32(9) . 3_665 ?
O4 Er1 Co1 69.36(10) . 3_665 ?
O2 Er1 Co1 134.42(10) . 3_665 ?
O1 Er1 Co1 36.67(8) . 3_665 ?
O1 Er1 Co1 76.59(7) 3_665 3_665 ?
O8 Er1 Co1 107.55(10) . 3_665 ?
O9 Er1 Co1 144.03(10) . 3_665 ?
N2 Er1 Co1 128.91(11) . 3_665 ?
O7 Er1 Co1 118.32(10) . . ?
O6 Er1 Co1 34.92(9) . . ?
O4 Er1 Co1 132.71(11) . . ?
O2 Er1 Co1 69.20(10) . . ?
O1 Er1 Co1 76.37(8) . . ?
O1 Er1 Co1 36.49(8) 3_665 . ?
O8 Er1 Co1 143.27(10) . . ?
O9 Er1 Co1 107.10(11) . . ?
N2 Er1 Co1 127.12(11) . . ?
Co1 Er1 Co1 103.955(16) 3_665 . ?
O6 Co1 O7 91.72(16) . 3_665 ?
O6 Co1 O3 91.87(16) . . ?
O7 Co1 O3 176.39(17) 3_665 . ?
O6 Co1 O5 177.00(15) . . ?
O7 Co1 O5 91.00(16) 3_665 . ?
O3 Co1 O5 85.40(17) . . ?
O6 Co1 O1 88.29(15) . 3_665 ?
O7 Co1 O1 88.26(15) 3_665 3_665 ?
O3 Co1 O1 92.22(15) . 3_665 ?
O5 Co1 O1 93.06(15) . 3_665 ?
O6 Co1 N1 86.98(18) . . ?
O7 Co1 N1 86.77(17) 3_665 . ?
O3 Co1 N1 93.05(17) . . ?
O5 Co1 N1 91.91(19) . . ?
O1 Co1 N1 173.03(18) 3_665 . ?
O6 Co1 Er1 98.89(10) . 3_665 ?
O7 Co1 Er1 42.92(10) 3_665 3_665 ?
O3 Co1 Er1 136.63(11) . 3_665 ?
O5 Co1 Er1 83.98(11) . 3_665 ?
O1 Co1 Er1 46.72(10) 3_665 3_665 ?
N1 Co1 Er1 129.19(13) . 3_665 ?
O6 Co1 Er1 43.14(10) . . ?
O7 Co1 Er1 98.73(11) 3_665 . ?
O3 Co1 Er1 84.16(12) . . ?
O5 Co1 Er1 137.50(11) . . ?
O1 Co1 Er1 46.49(11) 3_665 . ?
N1 Co1 Er1 129.67(16) . . ?
Er1 Co1 Er1 76.044(16) 3_665 . ?
O2 C1 O3 126.4(5) . . ?
O2 C1 C2 118.5(6) . . ?
O3 C1 C2 115.1(5) . . ?
C3' C2 C4' 109.9(12) . . ?
C4 C2 C3 112.8(9) . . ?
C3' C2 C1 110.4(11) . . ?
C4 C2 C1 104.6(9) . . ?
C4' C2 C1 113.8(12) . . ?
C3 C2 C1 113.6(9) . . ?
C4 C2 H2 108.6 . . ?
C3 C2 H2 108.6 . . ?
C1 C2 H2 108.6 . . ?
C3' C2 H2' 107.5 . . ?
C4' C2 H2' 107.5 . . ?
C1 C2 H2' 107.5 . . ?
C2 C3 H3A 109.5 . . ?
C2 C3 H3B 109.5 . . ?
H3A C3 H3B 109.5 . . ?
C2 C3 H3C 109.5 . . ?
H3A C3 H3C 109.5 . . ?
H3B C3 H3C 109.5 . . ?
C2 C4 H4A 109.5 . . ?
C2 C4 H4B 109.5 . . ?
H4A C4 H4B 109.5 . . ?
C2 C4 H4C 109.5 . . ?
H4A C4 H4C 109.5 . . ?
H4B C4 H4C 109.5 . . ?
C2 C3' H3'1 109.5 . . ?
C2 C3' H3'2 109.5 . . ?
H3'1 C3' H3'2 109.5 . . ?
C2 C3' H3'3 109.5 . . ?
H3'1 C3' H3'3 109.5 . . ?
H3'2 C3' H3'3 109.5 . . ?
C2 C4' H4'1 109.5 . . ?
C2 C4' H4'2 109.5 . . ?
H4'1 C4' H4'2 109.5 . . ?
C2 C4' H4'3 109.5 . . ?
H4'1 C4' H4'3 109.5 . . ?
H4'2 C4' H4'3 109.5 . . ?
O5 C5 O4 126.7(6) . 3_665 ?
O5 C5 C6 117.0(6) . . ?
O4 C5 C6 116.3(6) 3_665 . ?
C8 C6 C5 109(2) . . ?
C7' C6 C5 114.3(9) . . ?
C7' C6 C8' 115.5(9) . . ?
C5 C6 C8' 107.5(8) . . ?
C8 C6 C7 104(3) . . ?
C5 C6 C7 106(2) . . ?
C8 C6 H6 112.2 . . ?
C5 C6 H6 112.2 . . ?
C7 C6 H6 112.2 . . ?
C7' C6 H6' 106.3 . . ?
C5 C6 H6' 106.3 . . ?
C8' C6 H6' 106.3 . . ?
C6 C7 H7A 109.5 . . ?
C6 C7 H7B 109.5 . . ?
H7A C7 H7B 109.5 . . ?
C6 C7 H7C 109.5 . . ?
H7A C7 H7C 109.5 . . ?
H7B C7 H7C 109.5 . . ?
C6 C8 H8A 109.5 . . ?
C6 C8 H8B 109.5 . . ?
H8A C8 H8B 109.5 . . ?
C6 C8 H8C 109.5 . . ?
H8A C8 H8C 109.5 . . ?
H8B C8 H8C 109.5 . . ?
C6 C7' H7'1 109.5 . . ?
C6 C7' H7'2 109.5 . . ?
H7'1 C7' H7'2 109.5 . . ?
C6 C7' H7'3 109.5 . . ?
H7'1 C7' H7'3 109.5 . . ?
H7'2 C7' H7'3 109.5 . . ?
C6 C8' H8'1 109.5 . . ?
C6 C8' H8'2 109.5 . . ?
H8'1 C8' H8'2 109.5 . . ?
C6 C8' H8'3 109.5 . . ?
H8'1 C8' H8'3 109.5 . . ?
H8'2 C8' H8'3 109.5 . . ?
N1 C9 C10 109.2(5) . . ?
N1 C9 H9A 109.8 . . ?
C10 C9 H9A 109.8 . . ?
N1 C9 H9B 109.8 . . ?
C10 C9 H9B 109.8 . . ?
H9A C9 H9B 108.3 . . ?
O6 C10 C9 107.4(5) . . ?
O6 C10 H10A 110.2 . . ?
C9 C10 H10A 110.2 . . ?
O6 C10 H10B 110.2 . . ?
C9 C10 H10B 110.2 . . ?
H10A C10 H10B 108.5 . . ?
N1 C11 C12 110.3(5) . 3_665 ?
N1 C11 H11A 109.6 . . ?
C12 C11 H11A 109.6 3_665 . ?
N1 C11 H11B 109.6 . . ?
C12 C11 H11B 109.6 3_665 . ?
H11A C11 H11B 108.1 . . ?
O7 C12 C11 110.4(5) . 3_665 ?
O7 C12 H12A 109.6 . . ?
C11 C12 H12A 109.6 3_665 . ?
O7 C12 H12B 109.6 . . ?
C11 C12 H12B 109.6 3_665 . ?
H12A C12 H12B 108.1 . . ?
N1 C13 C14 115.9(5) . . ?
N1 C13 H13A 108.3 . . ?
C14 C13 H13A 108.3 . . ?
N1 C13 H13B 108.3 . . ?
C14 C13 H13B 108.3 . . ?
H13A C13 H13B 107.4 . . ?
C15 C14 C13 109.9(5) . . ?
C15 C14 H14A 109.7 . . ?
C13 C14 H14A 109.7 . . ?
C15 C14 H14B 109.7 . . ?
C13 C14 H14B 109.7 . . ?
H14A C14 H14B 108.2 . . ?
C16 C15 C14 112.8(7) . . ?
C16 C15 H15A 109.0 . . ?
C14 C15 H15A 109.0 . . ?
C16 C15 H15B 109.0 . . ?
C14 C15 H15B 109.0 . . ?
H15A C15 H15B 107.8 . . ?
C15 C16 H16A 109.5 . . ?
C15 C16 H16B 109.5 . . ?
H16A C16 H16B 109.5 . . ?
C15 C16 H16C 109.5 . . ?
H16A C16 H16C 109.5 . . ?
H16B C16 H16C 109.5 . . ?
Co1 O1 Er1 96.60(15) 3_665 . ?
Co1 O1 Er1 97.02(14) 3_665 3_665 ?
Er1 O1 Er1 114.63(14) . 3_665 ?
Co1 O1 H1 92.5 3_665 . ?
Er1 O1 H1 121.0 . . ?
Er1 O1 H1 121.9 3_665 . ?
C1 O2 Er1 129.8(4) . . ?
C1 O3 Co1 128.7(3) . . ?
C5 O4 Er1 128.9(4) 3_665 . ?
C5 O5 Co1 127.9(4) . . ?
C10 O6 Co1 109.0(3) . . ?
C10 O6 Er1 135.2(3) . . ?
Co1 O6 Er1 101.93(15) . . ?
C12 O7 Co1 113.8(3) . 3_665 ?
C12 O7 Er1 140.7(3) . . ?
Co1 O7 Er1 102.03(16) 3_665 . ?
N2 O8 Er1 95.5(3) . . ?
N2 O9 Er1 94.5(3) . . ?
C9 N1 C11 111.6(5) . . ?
C9 N1 C13 111.3(5) . . ?
C11 N1 C13 111.5(5) . . ?
C9 N1 Co1 106.9(3) . . ?
C11 N1 Co1 103.3(3) . . ?
C13 N1 Co1 111.8(4) . . ?
O10 N2 O9 121.9(6) . . ?
O10 N2 O8 121.0(6) . . ?
O9 N2 O8 117.1(5) . . ?
O10 N2 Er1 177.4(5) . . ?
O9 N2 Er1 59.1(3) . . ?
O8 N2 Er1 58.0(3) . . ?
N3 C17 C18 177.8 . . ?
C17 C18 H18A 109.5 . . ?
C17 C18 H18B 109.5 . . ?
H18A C18 H18B 109.5 . . ?
C17 C18 H18C 109.5 . . ?
H18A C18 H18C 109.5 . . ?
H18B C18 H18C 109.5 . . ?
N3A C17A C18A 177.8 . . ?
C17A C18A H18D 109.5 . . ?
C17A C18A H18E 109.5 . . ?
H18D C18A H18E 109.5 . . ?
C17A C18A H18F 109.5 . . ?
H18D C18A H18F 109.5 . . ?
H18E C18A H18F 109.5 . . ?

loop_
_geom_bond_atom_site_label_1
_geom_bond_atom_site_label_2
_geom_bond_distance
_geom_bond_site_symmetry_2
_geom_bond_publ_flag
Er1 O7 2.238(3) . ?
Er1 O6 2.255(3) . ?
Er1 O4 2.311(4) . ?
Er1 O2 2.317(4) . ?
Er1 O1 2.356(3) . ?
Er1 O1 2.358(4) 3_665 ?
Er1 O8 2.423(4) . ?
Er1 O9 2.448(4) . ?
Er1 N2 2.843(6) . ?
Er1 Co1 3.2145(7) 3_665 ?
Er1 Co1 3.2260(8) . ?
Co1 O6 1.887(4) . ?
Co1 O7 1.888(3) 3_665 ?
Co1 O3 1.907(4) . ?
Co1 O5 1.916(4) . ?
Co1 O1 1.933(3) 3_665 ?
Co1 N1 1.969(4) . ?
C1 O2 1.253(7) . ?
C1 O3 1.264(7) . ?
C1 C2 1.517(8) . ?
C2 C3' 1.521(14) . ?
C2 C4 1.506(12) . ?
C2 C4' 1.510(14) . ?
C2 C3 1.518(12) . ?
C2 H2 0.9800 . ?
C2 H2' 0.9800 . ?
C3 H3A 0.9600 . ?
C3 H3B 0.9600 . ?
C3 H3C 0.9600 . ?
C4 H4A 0.9600 . ?
C4 H4B 0.9600 . ?
C4 H4C 0.9600 . ?
C3' H3'1 0.9600 . ?
C3' H3'2 0.9600 . ?
C3' H3'3 0.9600 . ?
C4' H4'1 0.9600 . ?
C4' H4'2 0.9600 . ?
C4' H4'3 0.9600 . ?
C5 O5 1.259(7) . ?
C5 O4 1.259(7) 3_665 ?
C5 C6 1.512(9) . ?
C6 C8 1.490(17) . ?
C6 C7' 1.492(11) . ?
C6 C8' 1.514(12) . ?
C6 C7 1.519(18) . ?
C6 H6 0.9800 . ?
C6 H6' 0.9800 . ?
C7 H7A 0.9600 . ?
C7 H7B 0.9600 . ?
C7 H7C 0.9600 . ?
C8 H8A 0.9600 . ?
C8 H8B 0.9600 . ?
C8 H8C 0.9600 . ?
C7' H7'1 0.9600 . ?
C7' H7'2 0.9600 . ?
C7' H7'3 0.9600 . ?
C8' H8'1 0.9600 . ?
C8' H8'2 0.9600 . ?
C8' H8'3 0.9600 . ?
C9 N1 1.490(7) . ?
C9 C10 1.499(8) . ?
C9 H9A 0.9700 . ?
C9 H9B 0.9700 . ?
C10 O6 1.413(6) . ?
C10 H10A 0.9700 . ?
C10 H10B 0.9700 . ?
C11 N1 1.493(7) . ?
C11 C12 1.494(7) 3_665 ?
C11 H11A 0.9700 . ?
C11 H11B 0.9700 . ?
C12 O7 1.404(6) . ?
C12 H12A 0.9700 . ?
C12 H12B 0.9700 . ?
C13 N1 1.501(6) . ?
C13 C14 1.523(8) . ?
C13 H13A 0.9700 . ?
C13 H13B 0.9700 . ?
C14 C15 1.513(8) . ?
C14 H14A 0.9700 . ?
C14 H14B 0.9700 . ?
C15 C16 1.485(10) . ?
C15 H15A 0.9700 . ?
C15 H15B 0.9700 . ?
C16 H16A 0.9600 . ?
C16 H16B 0.9600 . ?
C16 H16C 0.9600 . ?
O1 H1 0.8441 . ?
O8 N2 1.272(6) . ?
O9 N2 1.269(6) . ?
O10 N2 1.208(6) . ?
N3 C17 1.1004 . ?
C17 C18 1.4593 . ?
C18 H18A 0.9602 . ?
C18 H18B 0.9599 . ?
C18 H18C 0.9601 . ?
N3A C17A 1.1003 . ?
C17A C18A 1.4593 . ?
C18A H18D 0.9600 . ?
C18A H18E 0.9600 . ?
C18A H18F 0.9600 . ?
